data_4120117
loop_
_publ_author_name
'Dan Xie'
'Lynne B. McCusker'
'Christian Baerlocher'
'Stacey I. Zones'
'Wei Wan'
'Xiaodong Zou'

_publ_section_title
;
 SSZ-52, a Zeolite with an 18-Layer Aluminosilicate Framework Structure
 Related to That of the DeNOx Catalyst Cu-SSZ-13
;
_journal_name_full 'Journal of the American Chemical Society'
_journal_page_first 10519
_journal_page_last 10524
_journal_paper_doi 10.1021/ja4043615
_journal_volume 135
_journal_year 2013
_chemical_formula_structural '|(C14H28N)6 Na6 (H2O)18|[Al12 Si96 O216]'
_chemical_formula_sum 'C14 H34 Al2 N Na O54 Si16'
_space_group_IT_number 166
_symmetry_cell_setting trigonal
_symmetry_Int_Tables_number 166
_symmetry_space_group_name_Hall '-R 3 2"'
_symmetry_space_group_name_H-M 'R -3 m :H'
_cell_angle_alpha 90.0
_cell_angle_beta 90.0
_cell_angle_gamma 120.0
_cell_formula_units_Z 6
_cell_length_a 13.6373(1)
_cell_length_b 13.6373
_cell_length_c 44.7311(4)
_cell_volume 7204.39(8)
_pd_proc_ls_prof_wR_expected 0.117
_pd_proc_ls_prof_wR_factor 0.217
_refine_ls_R_factor_gt 0.059
_cod_data_source_file ja4043615_si_002.cif
_cod_data_source_block SSZ-52_bdf169
_cod_original_sg_symbol_H-M 'R -3 2/m'
_cod_original_formula_sum 'C14 H34 N Na O54 Al2 Si16'
_cod_database_code 4120117

loop_
_symmetry_equiv_pos_as_xyz
+x,+y,+z
2/3+x,1/3+y,1/3+z
1/3+x,2/3+y,2/3+z
-y,+x-y,+z
2/3-y,1/3+x-y,1/3+z
1/3-y,2/3+x-y,2/3+z
-x+y,-x,+z
2/3-x+y,1/3-x,1/3+z
1/3-x+y,2/3-x,2/3+z
+y,+x,-z
2/3+y,1/3+x,1/3-z
1/3+y,2/3+x,2/3-z
+x-y,-y,-z
2/3+x-y,1/3-y,1/3-z
1/3+x-y,2/3-y,2/3-z
-x,-x+y,-z
2/3-x,1/3-x+y,1/3-z
1/3-x,2/3-x+y,2/3-z
-x,-y,-z
2/3-x,1/3-y,1/3-z
1/3-x,2/3-y,2/3-z
+y,-x+y,-z
2/3+y,1/3-x+y,1/3-z
1/3+y,2/3-x+y,2/3-z
+x-y,+x,-z
2/3+x-y,1/3+x,1/3-z
1/3+x-y,2/3+x,2/3-z
-y,-x,+z
2/3-y,1/3-x,1/3+z
1/3-y,2/3-x,2/3+z
-x+y,+y,+z
2/3-x+y,1/3+y,1/3+z
1/3-x+y,2/3+y,2/3+z
+x,+x-y,+z
2/3+x,1/3+x-y,1/3+z
1/3+x,2/3+x-y,2/3+z

loop_
_atom_site_label
_atom_site_type_symbol
_atom_site_occupancy
_atom_site_fract_x
_atom_site_fract_y
_atom_site_fract_z
_atom_site_U_iso_or_equiv
Si(1) Si 1.000 0.9985(4) 0.2282(4) 0.2568(1) 0.008
Si(2) Si 1.000 0.9970(4) 0.2261(4) 0.1870(1) 0.008
Si(3) Si 1.000 1.0006(4) 0.2282(4) 0.0347(1) 0.008
O(1) O 1.000 0.9894(9) 0.2525(9) 0.2217(2) 0.005
O(2) O 1.000 0.1228(6) 0.2456 0.2654(3) 0.005
O(3) O 1.000 0.9036(6) 0.0964 0.2656(3) 0.005
O(4) O 1.000 0.9792(7) 0.3151(7) 0.2769(3) 0.005
O(5) O 1.000 0.9031(5) 0.0969 0.1778(3) 0.005
O(6) O 1.000 0.9834(10) 0.3168 0.1667 0.005
O(7) O 1.000 0.1221(5) 0.2442 0.1775(3) 0.005
O(8) O 1.000 0 0.2590(12) 0 0.005
O(9) O 1.000 0.1201(6) 0.2401 0.0449(3) 0.005
O(10) O 1.000 0.9025(5) 0.0975 0.0420(4) 0.005
C(1) C 0.333 0.7556(6) 0.3778(5) 0.7754(3) 0.030
C(2) C 0.167 0.6291(11) 0.3468(7) 0.7806(3) 0.030
C(3) C 0.167 0.6156(10) 0.4511(7) 0.7863(4) 0.030
C(4) C 0.167 0.8282(8) 0.4403(7) 0.8033(3) 0.030
C(5) C 0.167 0.7515(18) 0.2645(12) 0.7722(4) 0.030
C(6) C 0.167 0.6928(22) 0.2036(18) 0.7425(4) 0.030
C(7) C 0.167 0.6091(11) 0.2393(8) 0.7293(3) 0.030
C(8) C 0.333 0.5507 0.2754(6) 0.7541(4) 0.030
N(9) N 1.000 0.6667 0.3333 0.7067(3) 0.030
C(10) C 0.167 0.5786(12) 0.3345(11) 0.6861(5) 0.030
C(11) C 0.167 0.4974(31) 0.2173(8) 0.6725(8) 0.030
C(12) C 0.167 0.7549(9) 0.3231(13) 0.6887(5) 0.030
C(13) C 0.167 0.6990(8) 0.2331(7) 0.6638(4) 0.030
C(14) C 0.167 0.8115(9) 0.4518(8) 0.7469(3) 0.030
C(15) C 0.167 0.7211(4) 0.4422(6) 0.7240(3) 0.030
H(21) H 0.167 0.603(2) 0.302(1) 0.7982(4) 0.030
H(31) H 0.167 0.597(3) 0.452(2) 0.8067(6) 0.030
H(32) H 0.167 0.685(1) 0.519(1) 0.7818(3) 0.030
H(33) H 0.333 0.555(1) 0.445(1) 0.7741(9) 0.030
H(41) H 0.333 0.794(1) 0.397(1) 0.8208(4) 0.030
H(42) H 0.167 0.903(1) 0.452(1) 0.8009(3) 0.030
H(43) H 0.167 0.833(2) 0.512(1) 0.8051(4) 0.030
H(51) H 0.167 0.827(2) 0.277(2) 0.7724(9) 0.030
H(52) H 0.167 0.711(4) 0.217(2) 0.7886(5) 0.030
H(61) H 0.167 0.750(3) 0.219(4) 0.7280(5) 0.030
H(62) H 0.167 0.651(4) 0.124(2) 0.7462(8) 0.030
H(71) H 0.167 0.551(2) 0.175(1) 0.7191(5) 0.030
H(81) H 0.167 0.522(2) 0.318(2) 0.7448(5) 0.030
H(82) H 0.167 0.489(2) 0.208(1) 0.7621(6) 0.030
H(101) H 0.167 0.535(4) 0.359(5) 0.6970(9) 0.030
H(102) H 0.333 0.615(2) 0.385(1) 0.6701(9) 0.030
H(111) H 0.167 0.446(6) 0.169(4) 0.6871(11) 0.030
H(112) H 0.333 0.457(1) 0.229(1) 0.6569(3) 0.030
H(113) H 0.167 0.539(6) 0.185(5) 0.6646(21) 0.030
H(121) H 0.167 0.805(2) 0.394(2) 0.6797(7) 0.030
H(122) H 0.167 0.797(2) 0.302(3) 0.7015(7) 0.030
H(131) H 0.167 0.735(1) 0.265(3) 0.6452(4) 0.030
H(132) H 0.167 0.709(5) 0.171(2) 0.6684(3) 0.030
H(133) H 0.167 0.621(1) 0.209(1) 0.6626(6) 0.030
H(141) H 0.167 0.856(2) 0.529(1) 0.7529(5) 0.030
H(142) H 0.167 0.860(2) 0.430(1) 0.7376(5) 0.030
H(151) H 0.167 0.663(1) 0.445(2) 0.7350(5) 0.030
H(152) H 0.167 0.752(1) 0.504(2) 0.7105(5) 0.030
Na(1) Na 0.75(2) 0 0 0.0777(7) 0.030
Na(2) Na 0.25(2) 0 0 0.1488(19) 0.030
Ow(1) O 1.000 0.0778(5) 0.1556 0.1174(4) 0.030
